data_4071188
loop_
_publ_author_name
'Dub, Pavel A.'
'Belkova, Natalia V.'
'Lyssenko, Konstantin A.'
'Silantyev, Gleb A.'
'Epstein, Lina M.'
'Shubina, Elena S.'
'Daran, Jean-Claude'
'Poli, Rinaldo'

_publ_section_title
;
 Synthesis and Protonation Studies of Cp*Os(dppe)H: Kinetic versus
 Thermodynamic Control
;
_journal_issue 13
_journal_name_full Organometallics
_journal_page_first 3307
_journal_paper_doi 10.1021/om8000235
_journal_volume 27
_journal_year 2008
_chemical_formula_moiety 'C36 H40 Os P2'
_chemical_formula_sum 'C36 H40 Os P2'
_chemical_formula_weight 724.82
_chemical_name_systematic
; 
 ? 
;
_space_group_IT_number 14
_symmetry_cell_setting monoclinic
_symmetry_space_group_name_Hall '-P 2ybc'
_symmetry_space_group_name_H-M 'P 1 21/c 1'
_atom_sites_solution_hydrogens mixed
_atom_sites_solution_primary direct
_atom_sites_solution_secondary difmap
_audit_creation_method SHELXL-97
_cell_angle_alpha 90.00
_cell_angle_beta 101.54(3)
_cell_angle_gamma 90.00
_cell_formula_units_Z 4
_cell_length_a 15.584(3)
_cell_length_b 15.643(3)
_cell_length_c 12.747(3)
_cell_measurement_reflns_used 815
_cell_measurement_temperature 100(2)
_cell_measurement_theta_max 29
_cell_measurement_theta_min 3
_cell_volume 3044.7(11)
_computing_cell_refinement 'Bruker SAINT'
_computing_data_collection 'Bruker APEX II'
_computing_data_reduction 'Bruker SAINT'
_computing_molecular_graphics 'Bruker SHELXTL'
_computing_publication_material 'Bruker SHELXTL'
_computing_structure_refinement 'SHELXL-97 (Sheldrick, 1997)'
_computing_structure_solution 'SHELXS-97 (Sheldrick, 1997)'
_diffrn_ambient_temperature 100(2)
_diffrn_measured_fraction_theta_full 0.981
_diffrn_measured_fraction_theta_max 0.981
_diffrn_measurement_device_type 'Bruker APEX II CCD area detector''
_diffrn_measurement_method 'omega scans'
_diffrn_radiation_monochromator graphite
_diffrn_radiation_source 'fine-focus sealed tube'
_diffrn_radiation_type MoK\a
_diffrn_radiation_wavelength 0.71073
_diffrn_reflns_av_R_equivalents 0.0236
_diffrn_reflns_av_sigmaI/netI 0.0361
_diffrn_reflns_limit_h_max 21
_diffrn_reflns_limit_h_min -17
_diffrn_reflns_limit_k_max 18
_diffrn_reflns_limit_k_min -20
_diffrn_reflns_limit_l_max 12
_diffrn_reflns_limit_l_min -17
_diffrn_reflns_number 15386
_diffrn_reflns_theta_full 29.00
_diffrn_reflns_theta_max 29.00
_diffrn_reflns_theta_min 1.86
_exptl_absorpt_coefficient_mu 4.317
_exptl_absorpt_correction_T_max 0.462
_exptl_absorpt_correction_T_min 0.369
_exptl_absorpt_correction_type multi-scan
_exptl_absorpt_process_details SADABS
_exptl_crystal_colour colorless
_exptl_crystal_density_diffrn 1.581
_exptl_crystal_density_method 'not measured'
_exptl_crystal_description prism
_exptl_crystal_F_000 1448
_exptl_crystal_size_max 0.30
_exptl_crystal_size_mid 0.20
_exptl_crystal_size_min 0.18
_refine_diff_density_max 1.870
_refine_diff_density_min -1.077
_refine_diff_density_rms 0.120
_refine_ls_extinction_method none
_refine_ls_goodness_of_fit_ref 1.023
_refine_ls_hydrogen_treatment constr
_refine_ls_matrix_type full
_refine_ls_number_parameters 318
_refine_ls_number_reflns 7955
_refine_ls_number_restraints 0
_refine_ls_restrained_S_all 1.023
_refine_ls_R_factor_all 0.0386
_refine_ls_R_factor_gt 0.0296
_refine_ls_shift/su_max 0.000
_refine_ls_shift/su_mean 0.000
_refine_ls_structure_factor_coef Fsqd
_refine_ls_weighting_details 'calc w=1/[\s^2^(Fo^2^)+(0.0373P)^2^+2.8999P] where P=(Fo^2^+2Fc^2^)/3'
_refine_ls_weighting_scheme calc
_refine_ls_wR_factor_gt 0.0697
_refine_ls_wR_factor_ref 0.0745
_reflns_number_gt 6725
_reflns_number_total 7955
_reflns_threshold_expression I>2\s(I)
_cod_data_source_file om8000235-file003.cif
_cod_data_source_block OsH
_cod_depositor_comments
;
The following automatic conversions were performed:

'_symmetry_cell_setting' value 'Monoclinic' changed to 'monoclinic'
according to /home/saulius/struct/CIF-dictionaries/cif_core.dic
dictionary named 'cif_core.dic' version 2.4.1 from 2010-06-29.

Automatic conversion script
Id: cif_fix_values 1715 2011-07-08 13:25:40Z adriana 
;
_cod_original_cell_volume 3044.6(10)
_cod_original_sg_symbol_H-M 'P 21/c'
_cod_database_code 4071188

loop_
_symmetry_equiv_pos_as_xyz
'x, y, z'
'-x, y+1/2, -z+1/2'
'-x, -y, -z'
'x, -y-1/2, z-1/2'

loop_
_atom_site_label
_atom_site_type_symbol
_atom_site_fract_x
_atom_site_fract_y
_atom_site_fract_z
_atom_site_U_iso_or_equiv
_atom_site_adp_type
_atom_site_occupancy
_atom_site_symmetry_multiplicity
_atom_site_calc_flag
_atom_site_refinement_flags
_atom_site_disorder_assembly
_atom_site_disorder_group
Os1 Os 0.289243(8) 0.450154(8) 0.208202(10) 0.01727(5) Uani 1 1 d . . .
H1M H 0.2428 0.3841 0.1235 0.037(12) Uiso 1 1 d R A .
P1 P 0.23126(6) 0.54598(5) 0.08398(6) 0.01621(16) Uani 1 1 d . A .
P2 P 0.15825(5) 0.45816(5) 0.25294(6) 0.01485(16) Uani 1 1 d . A .
C1 C 0.1166(2) 0.5718(2) 0.0929(3) 0.0194(7) Uani 1 1 d . . .
H1A H 0.1155 0.6211 0.1413 0.023 Uiso 1 1 calc R A .
H1B H 0.0823 0.5869 0.0212 0.023 Uiso 1 1 calc R . .
C2 C 0.0767(2) 0.4929(2) 0.1363(2) 0.0184(6) Uani 1 1 d . A .
H2A H 0.0655 0.4472 0.0815 0.022 Uiso 1 1 calc R . .
H2B H 0.0208 0.5077 0.1575 0.022 Uiso 1 1 calc R . .
C3 C 0.2171(2) 0.5244(2) -0.0608(3) 0.0231(7) Uani 1 1 d . . .
C4 C 0.2482(3) 0.4503(3) -0.0978(3) 0.0386(10) Uani 1 1 d . A .
H4A H 0.2774 0.4091 -0.0485 0.046 Uiso 1 1 calc R . .
C5 C 0.2372(4) 0.4354(3) -0.2074(4) 0.0545(14) Uani 1 1 d . . .
H5A H 0.2584 0.3839 -0.2323 0.065 Uiso 1 1 calc R A .
C6 C 0.1960(4) 0.4946(3) -0.2796(4) 0.0521(14) Uani 1 1 d . A .
H6A H 0.1898 0.4842 -0.3542 0.063 Uiso 1 1 calc R . .
C7 C 0.1635(3) 0.5691(3) -0.2446(3) 0.0370(10) Uani 1 1 d . . .
H7A H 0.1338 0.6096 -0.2944 0.044 Uiso 1 1 calc R A .
C8 C 0.1750(3) 0.5837(3) -0.1354(3) 0.0282(8) Uani 1 1 d . A .
H8A H 0.1538 0.6353 -0.1107 0.034 Uiso 1 1 calc R . .
C9 C 0.2859(2) 0.6501(2) 0.0905(3) 0.0193(6) Uani 1 1 d . . .
C10 C 0.3468(2) 0.6674(2) 0.0260(3) 0.0244(7) Uani 1 1 d . A .
H10A H 0.3538 0.6279 -0.0283 0.029 Uiso 1 1 calc R . .
C11 C 0.3967(2) 0.7408(3) 0.0400(3) 0.0312(8) Uani 1 1 d . . .
H11A H 0.4376 0.7513 -0.0047 0.037 Uiso 1 1 calc R A .
C12 C 0.3877(3) 0.7989(3) 0.1180(3) 0.0344(9) Uani 1 1 d . A .
H12A H 0.4231 0.8489 0.1282 0.041 Uiso 1 1 calc R . .
C13 C 0.3269(3) 0.7842(2) 0.1817(3) 0.0326(9) Uani 1 1 d . . .
H13A H 0.3196 0.8248 0.2346 0.039 Uiso 1 1 calc R A .
C14 C 0.2770(3) 0.7108(2) 0.1683(3) 0.0257(7) Uani 1 1 d . A .
H14A H 0.2357 0.7012 0.2127 0.031 Uiso 1 1 calc R . .
C15 C 0.1148(2) 0.3615(2) 0.3039(3) 0.0191(6) Uani 1 1 d . . .
C16 C 0.0581(3) 0.3052(2) 0.2412(3) 0.0298(8) Uani 1 1 d . A .
H16A H 0.0345 0.3192 0.1686 0.036 Uiso 1 1 calc R . .
C17 C 0.0352(3) 0.2284(3) 0.2834(4) 0.0392(10) Uani 1 1 d . . .
H17A H -0.0045 0.1907 0.2398 0.047 Uiso 1 1 calc R A .
C18 C 0.0698(3) 0.2070(2) 0.3875(4) 0.0342(9) Uani 1 1 d . A .
H18A H 0.0553 0.1537 0.4153 0.041 Uiso 1 1 calc R . .
C19 C 0.1255(3) 0.2626(2) 0.4522(3) 0.0282(8) Uani 1 1 d . . .
H19A H 0.1490 0.2482 0.5246 0.034 Uiso 1 1 calc R A .
C20 C 0.1469(2) 0.3395(2) 0.4106(3) 0.0250(7) Uani 1 1 d . A .
H20A H 0.1842 0.3783 0.4557 0.030 Uiso 1 1 calc R . .
C21 C 0.1347(2) 0.5374(2) 0.3497(3) 0.0187(6) Uani 1 1 d . . .
C22 C 0.1932(2) 0.6029(2) 0.3820(3) 0.0223(7) Uani 1 1 d . A .
H22A H 0.2476 0.6033 0.3590 0.027 Uiso 1 1 calc R . .
C23 C 0.1744(3) 0.6681(2) 0.4474(3) 0.0290(8) Uani 1 1 d . . .
H23A H 0.2153 0.7130 0.4685 0.035 Uiso 1 1 calc R A .
C24 C 0.0954(3) 0.6676(2) 0.4820(3) 0.0304(9) Uani 1 1 d . A .
H24A H 0.0818 0.7122 0.5267 0.036 Uiso 1 1 calc R . .
C25 C 0.0368(3) 0.6021(2) 0.4513(3) 0.0302(8) Uani 1 1 d . . .
H25A H -0.0170 0.6013 0.4756 0.036 Uiso 1 1 calc R A .
C26 C 0.05535(16) 0.53710(15) 0.38528(19) 0.0246(7) Uani 1 1 d . A .
H26A H 0.0143 0.4924 0.3642 0.030 Uiso 1 1 calc R . .
C27 C 0.40156(16) 0.35903(15) 0.22548(19) 0.0341(17) Uiso 0.569(7) 1 d PR A 1
C28 C 0.42966(16) 0.44027(15) 0.19579(19) 0.0255(15) Uiso 0.569(7) 1 d PR A 1
C29 C 0.42303(16) 0.49905(15) 0.27868(19) 0.0234(14) Uiso 0.569(7) 1 d PR A 1
C30 C 0.39084(16) 0.45414(15) 0.35960(19) 0.0255(15) Uiso 0.569(7) 1 d PR A 1
C31 C 0.37757(16) 0.36760(15) 0.32673(19) 0.029(2) Uiso 0.569(7) 1 d PR A 1
C32 C 0.40755(16) 0.27872(15) 0.16106(19) 0.048(2) Uiso 0.569(7) 1 d PR A 1
H32A H 0.4648 0.2518 0.1858 0.072 Uiso 0.569(7) 1 calc PR A 1
H32B H 0.4006 0.2935 0.0851 0.072 Uiso 0.569(7) 1 calc PR A 1
H32C H 0.3612 0.2389 0.1706 0.072 Uiso 0.569(7) 1 calc PR A 1
C33 C 0.4744(6) 0.4627(6) 0.1040(7) 0.044(2) Uiso 0.569(7) 1 d P A 1
H33A H 0.5376 0.4537 0.1263 0.066 Uiso 0.569(7) 1 calc PR A 1
H33B H 0.4630 0.5228 0.0842 0.066 Uiso 0.569(7) 1 calc PR A 1
H33C H 0.4514 0.4262 0.0423 0.066 Uiso 0.569(7) 1 calc PR A 1
C34 C 0.4555(6) 0.5879(6) 0.2907(7) 0.043(2) Uiso 0.569(7) 1 d P A 1
H34A H 0.5194 0.5876 0.3137 0.065 Uiso 0.569(7) 1 calc PR A 1
H34B H 0.4293 0.6173 0.3445 0.065 Uiso 0.569(7) 1 calc PR A 1
H34C H 0.4393 0.6177 0.2220 0.065 Uiso 0.569(7) 1 calc PR A 1
C35 C 0.3773(5) 0.4818(6) 0.4694(6) 0.0323(17) Uiso 0.569(7) 1 d P A 1
H35A H 0.4279 0.4642 0.5239 0.048 Uiso 0.569(7) 1 calc PR A 1
H35B H 0.3242 0.4548 0.4842 0.048 Uiso 0.569(7) 1 calc PR A 1
H35C H 0.3710 0.5441 0.4709 0.048 Uiso 0.569(7) 1 calc PR A 1
C36 C 0.3555(2) 0.2916(2) 0.3881(3) 0.0294(16) Uiso 0.569(7) 1 d P A 1
H36A H 0.4062 0.2532 0.4040 0.044 Uiso 0.569(7) 1 calc PR A 1
H36B H 0.3057 0.2611 0.3452 0.044 Uiso 0.569(7) 1 calc PR A 1
H36C H 0.3403 0.3108 0.4553 0.044 Uiso 0.569(7) 1 calc PR A 1
C27' C 0.4168(3) 0.3798(2) 0.2238(3) 0.0236(19) Uiso 0.431(7) 1 d PR A 2
C28' C 0.4391(2) 0.4679(2) 0.2275(3) 0.0194(17) Uiso 0.431(7) 1 d PR A 2
C29' C 0.4140(4) 0.5040(2) 0.3191(3) 0.0249(19) Uiso 0.431(7) 1 d PR A 2
C30' C 0.3763(4) 0.4382(2) 0.3719(3) 0.030(2) Uiso 0.431(7) 1 d PR A 2
C31' C 0.3780(3) 0.3614(2) 0.3130(3) 0.028(3) Uiso 0.431(7) 1 d PR A 2
C32' C 0.4340(3) 0.3131(2) 0.1532(3) 0.055(3) Uiso 0.431(7) 1 d PR A 2
H32D H 0.4855 0.2804 0.1880 0.083 Uiso 0.431(7) 1 calc PR A 2
H32E H 0.4451 0.3385 0.0868 0.083 Uiso 0.431(7) 1 calc PR A 2
H32F H 0.3832 0.2750 0.1365 0.083 Uiso 0.431(7) 1 calc PR A 2
C33' C 0.4870(9) 0.5032(9) 0.1461(10) 0.054(3) Uiso 0.431(7) 1 d P A 2
H33D H 0.5497 0.4910 0.1684 0.081 Uiso 0.431(7) 1 calc PR A 2
H33E H 0.4780 0.5651 0.1401 0.081 Uiso 0.431(7) 1 calc PR A 2
H33F H 0.4647 0.4764 0.0765 0.081 Uiso 0.431(7) 1 calc PR A 2
C34' C 0.4357(9) 0.5982(8) 0.3430(12) 0.056(3) Uiso 0.431(7) 1 d P A 2
H34D H 0.4960 0.6032 0.3835 0.084 Uiso 0.431(7) 1 calc PR A 2
H34E H 0.3953 0.6219 0.3853 0.084 Uiso 0.431(7) 1 calc PR A 2
H34F H 0.4298 0.6298 0.2756 0.084 Uiso 0.431(7) 1 calc PR A 2
C35' C 0.3570(13) 0.4536(11) 0.4839(14) 0.075(5) Uiso 0.431(7) 1 d P A 2
H35D H 0.4115 0.4685 0.5336 0.113 Uiso 0.431(7) 1 calc PR A 2
H35E H 0.3323 0.4016 0.5088 0.113 Uiso 0.431(7) 1 calc PR A 2
H35F H 0.3150 0.5006 0.4808 0.113 Uiso 0.431(7) 1 calc PR A 2
C36' C 0.3542(7) 0.2717(7) 0.3491(9) 0.043(3) Uiso 0.431(7) 1 d P A 2
H36D H 0.4073 0.2430 0.3870 0.065 Uiso 0.431(7) 1 calc PR A 2
H36E H 0.3276 0.2379 0.2862 0.065 Uiso 0.431(7) 1 calc PR A 2
H36F H 0.3125 0.2773 0.3970 0.065 Uiso 0.431(7) 1 calc PR A 2

loop_
_atom_site_aniso_label
_atom_site_aniso_U_11
_atom_site_aniso_U_22
_atom_site_aniso_U_33
_atom_site_aniso_U_23
_atom_site_aniso_U_13
_atom_site_aniso_U_12
Os1 0.01381(7) 0.01637(7) 0.02256(7) 0.00649(5) 0.00585(5) 0.00291(5)
P1 0.0177(4) 0.0157(4) 0.0162(4) 0.0019(3) 0.0056(3) 0.0028(3)
P2 0.0145(4) 0.0151(4) 0.0151(4) -0.0006(3) 0.0034(3) -0.0020(3)
C1 0.0190(16) 0.0205(16) 0.0183(15) 0.0007(12) 0.0026(12) 0.0067(13)
C2 0.0132(15) 0.0233(17) 0.0180(15) -0.0014(12) 0.0017(12) -0.0013(12)
C3 0.0264(18) 0.0259(18) 0.0191(16) 0.0004(13) 0.0096(13) -0.0022(14)
C4 0.064(3) 0.027(2) 0.031(2) -0.0002(16) 0.022(2) 0.006(2)
C5 0.090(4) 0.046(3) 0.032(2) -0.011(2) 0.024(3) 0.006(3)
C6 0.084(4) 0.053(3) 0.024(2) -0.011(2) 0.023(2) -0.014(3)
C7 0.050(3) 0.042(2) 0.0199(18) 0.0037(16) 0.0087(17) -0.012(2)
C8 0.035(2) 0.031(2) 0.0191(16) 0.0012(14) 0.0049(15) -0.0036(17)
C9 0.0174(15) 0.0191(16) 0.0201(15) 0.0063(12) 0.0008(12) 0.0010(13)
C10 0.0213(17) 0.0250(19) 0.0282(18) 0.0067(14) 0.0078(14) 0.0058(14)
C11 0.0218(18) 0.030(2) 0.043(2) 0.0125(17) 0.0089(16) -0.0002(16)
C12 0.035(2) 0.023(2) 0.042(2) 0.0101(16) 0.0014(18) -0.0065(16)
C13 0.042(2) 0.024(2) 0.0297(19) 0.0013(15) 0.0040(17) -0.0039(17)
C14 0.032(2) 0.0237(18) 0.0212(16) 0.0061(14) 0.0042(14) -0.0014(15)
C15 0.0185(16) 0.0175(16) 0.0235(16) -0.0007(12) 0.0099(13) -0.0012(13)
C16 0.036(2) 0.0249(19) 0.0287(19) -0.0024(15) 0.0067(16) -0.0138(16)
C17 0.049(3) 0.026(2) 0.043(2) -0.0046(17) 0.010(2) -0.0192(19)
C18 0.037(2) 0.0206(19) 0.050(2) 0.0042(17) 0.0206(19) -0.0051(16)
C19 0.030(2) 0.0257(19) 0.0313(19) 0.0076(15) 0.0130(16) -0.0027(15)
C20 0.0266(18) 0.0229(18) 0.0267(17) -0.0007(14) 0.0080(14) -0.0080(14)
C21 0.0234(17) 0.0166(16) 0.0163(15) 0.0023(11) 0.0048(12) -0.0019(13)
C22 0.0260(18) 0.0231(18) 0.0174(15) -0.0012(13) 0.0030(13) -0.0076(14)
C23 0.039(2) 0.0253(19) 0.0211(17) -0.0057(14) 0.0026(15) -0.0082(16)
C24 0.052(3) 0.0219(19) 0.0203(17) -0.0031(14) 0.0139(16) 0.0020(17)
C25 0.040(2) 0.029(2) 0.0289(19) -0.0001(15) 0.0225(17) 0.0031(17)
C26 0.0287(19) 0.0189(17) 0.0306(18) -0.0024(13) 0.0163(15) -0.0041(14)

loop_
_atom_type_symbol
_atom_type_description
_atom_type_scat_dispersion_real
_atom_type_scat_dispersion_imag
_atom_type_scat_source
C C 0.0033 0.0016 'International Tables Vol C Tables 4.2.6.8 and 6.1.1.4'
H H 0.0000 0.0000 'International Tables Vol C Tables 4.2.6.8 and 6.1.1.4'
P P 0.1023 0.0942 'International Tables Vol C Tables 4.2.6.8 and 6.1.1.4'
Os Os -1.2165 7.6030 'International Tables Vol C Tables 4.2.6.8 and 6.1.1.4'

loop_
_geom_angle_atom_site_label_1
_geom_angle_atom_site_label_2
_geom_angle_atom_site_label_3
_geom_angle
C31' Os1 P2 112.03(11)
C31' Os1 C28 59.67(13)
P2 Os1 C28 169.46(7)
C31' Os1 C29 63.32(12)
P2 Os1 C29 134.94(6)
C28 Os1 C29 37.1
C31' Os1 C27 32.46(13)
P2 Os1 C27 138.58(6)
C28 Os1 C27 37.1
C29 Os1 C27 61.90(7)
C31' Os1 P1 164.68(11)
P2 Os1 P1 83.26(3)
C28 Os1 P1 105.04(7)
C29 Os1 P1 105.53(7)
C27 Os1 P1 134.06(7)
C31' Os1 C30 41.18(11)
P2 Os1 C30 107.67(7)
C28 Os1 C30 61.87(7)
C29 Os1 C30 37.0
C27 Os1 C30 61.82(7)
P1 Os1 C30 135.05(6)
C31' Os1 C31 5.14(12)
P2 Os1 C31 109.29(6)
C28 Os1 C31 61.87(7)
C29 Os1 C31 61.82(7)
C27 Os1 C31 37.0
P1 Os1 C31 166.28(6)
C30 Os1 C31 37.0
C31' Os1 C27' 37.15(9)
P2 Os1 C27' 147.58(9)
C28 Os1 C27' 26.99(12)
C29 Os1 C27' 52.70(11)
C27 Os1 C27' 10.38(12)
P1 Os1 C27' 128.04(9)
C30 Os1 C27' 58.46(11)
C31 Os1 C27' 40.89(11)
C31' Os1 C30' 37.04(6)
P2 Os1 C30' 100.35(11)
C28 Os1 C30' 69.10(12)
C29 Os1 C30' 46.90(12)
C27 Os1 C30' 62.75(11)
P1 Os1 C30' 142.47(10)
C30 Os1 C30' 9.94(13)
C31 Os1 C30' 32.22(11)
C27' Os1 C30' 61.34(9)
C31' Os1 C28' 60.98(12)
P2 Os1 C28' 157.12(11)
C28 Os1 C28' 14.77(12)
C29 Os1 C28' 22.45(12)
C27 Os1 C28' 46.55(11)
P1 Os1 C28' 104.54(9)
C30 Os1 C28' 51.73(12)
C31 Os1 C28' 61.74(11)
C27' Os1 C28' 36.24(6)
C30' Os1 C28' 60.32(9)
C31' Os1 C29' 60.87(9)
P2 Os1 C29' 121.46(10)
C28 Os1 C29' 49.79(11)
C29 Os1 C29' 14.11(11)
C27 Os1 C29' 68.12(12)
P1 Os1 C29' 111.00(10)
C30 Os1 C29' 26.27(11)
C31 Os1 C29' 58.10(12)
C27' Os1 C29' 60.37(9)
C30' Os1 C29' 36.10(8)
C28' Os1 C29' 35.67(6)
C31' Os1 H1M 98.6
P2 Os1 H1M 83.8
C28 Os1 H1M 103.3
C29 Os1 H1M 140.3
C27 Os1 H1M 83.8
P1 Os1 H1M 83.6
C30 Os1 H1M 139.8
C31 Os1 H1M 102.8
C27' Os1 H1M 90.9
C30' Os1 H1M 133.9
C28' Os1 H1M 118.1
C29' Os1 H1M 151.2
C9 P1 C3 99.78(16)
C9 P1 C1 104.36(15)
C3 P1 C1 100.18(16)
C9 P1 Os1 116.47(11)
C3 P1 Os1 122.40(12)
C1 P1 Os1 111.10(11)
C15 P2 C2 106.71(15)
C15 P2 C21 100.50(15)
C2 P2 C21 98.34(15)
C15 P2 Os1 117.84(11)
C2 P2 Os1 109.31(11)
C21 P2 Os1 121.69(12)
C2 C1 P1 108.2(2)
C2 C1 H1A 110.1
P1 C1 H1A 110.1
C2 C1 H1B 110.1
P1 C1 H1B 110.1
H1A C1 H1B 108.4
C1 C2 P2 105.4(2)
C1 C2 H2A 110.7
P2 C2 H2A 110.7
C1 C2 H2B 110.7
P2 C2 H2B 110.7
H2A C2 H2B 108.8
C4 C3 C8 118.4(3)
C4 C3 P1 121.2(3)
C8 C3 P1 120.4(3)
C3 C4 C5 120.3(4)
C3 C4 H4A 119.9
C5 C4 H4A 119.9
C6 C5 C4 120.5(5)
C6 C5 H5A 119.7
C4 C5 H5A 119.7
C5 C6 C7 120.4(4)
C5 C6 H6A 119.8
C7 C6 H6A 119.8
C6 C7 C8 118.8(4)
C6 C7 H7A 120.6
C8 C7 H7A 120.6
C7 C8 C3 121.6(4)
C7 C8 H8A 119.2
C3 C8 H8A 119.2
C14 C9 C10 117.3(3)
C14 C9 P1 121.6(3)
C10 C9 P1 120.6(3)
C11 C10 C9 121.1(4)
C11 C10 H10A 119.4
C9 C10 H10A 119.4
C12 C11 C10 120.5(4)
C12 C11 H11A 119.8
C10 C11 H11A 119.8
C11 C12 C13 119.7(4)
C11 C12 H12A 120.2
C13 C12 H12A 120.2
C14 C13 C12 120.1(4)
C14 C13 H13A 120.0
C12 C13 H13A 120.0
C13 C14 C9 121.3(4)
C13 C14 H14A 119.3
C9 C14 H14A 119.3
C16 C15 C20 118.0(3)
C16 C15 P2 124.1(3)
C20 C15 P2 117.7(3)
C15 C16 C17 120.7(4)
C15 C16 H16A 119.7
C17 C16 H16A 119.7
C18 C17 C16 120.2(4)
C18 C17 H17A 119.9
C16 C17 H17A 119.9
C17 C18 C19 120.2(4)
C17 C18 H18A 119.9
C19 C18 H18A 119.9
C18 C19 C20 119.4(4)
C18 C19 H19A 120.3
C20 C19 H19A 120.3
C19 C20 C15 121.5(3)
C19 C20 H20A 119.3
C15 C20 H20A 119.3
C22 C21 C26 118.7(3)
C22 C21 P2 119.6(3)
C26 C21 P2 121.5(2)
C21 C22 C23 121.3(3)
C21 C22 H22A 119.3
C23 C22 H22A 119.3
C22 C23 C24 119.7(3)
C22 C23 H23A 120.2
C24 C23 H23A 120.2
C25 C24 C23 119.6(3)
C25 C24 H24A 120.2
C23 C24 H24A 120.2
C24 C25 C26 120.7(3)
C24 C25 H25A 119.6
C26 C25 H25A 119.6
C25 C26 C21 120.0(3)
C25 C26 H26A 120.0
C21 C26 H26A 120.0
C31 C27 C28 108.0
C31 C27 C32 128.9
C28 C27 C32 122.8
C31 C27 Os1 71.68(6)
C28 C27 Os1 71.33(6)
C32 C27 Os1 127.46(6)
C29 C28 C27 108.0
C29 C28 C33 122.5(4)
C27 C28 C33 128.8(4)
C29 C28 Os1 71.57(6)
C27 C28 Os1 71.57(6)
C33 C28 Os1 130.3(4)
C28 C29 C30 108.0
C28 C29 C34 127.8(4)
C30 C29 C34 123.6(4)
C28 C29 Os1 71.34(6)
C30 C29 Os1 71.68(6)
C34 C29 Os1 129.6(4)
C31 C30 C29 108.0
C31 C30 C35 120.3(3)
C29 C30 C35 131.5(3)
C31 C30 Os1 71.51(6)
C29 C30 Os1 71.30(6)
C35 C30 Os1 126.7(3)
C27 C31 C30 108.0
C27 C31 C36 121.89(17)
C30 C31 C36 129.54(17)
C27 C31 Os1 71.30(6)
C30 C31 Os1 71.51(6)
C36 C31 Os1 129.4(2)
C28' C27' C31' 108.0
C28' C27' C32' 130.61(9)
C31' C27' C32' 121.2
C28' C27' Os1 74.50(11)
C31' C27' Os1 70.04(10)
C32' C27' Os1 124.97(10)
C27' C28' C29' 108.0
C27' C28' C33' 119.0(6)
C29' C28' C33' 132.8(6)
C27' C28' Os1 69.26(11)
C29' C28' Os1 72.4(2)
C33' C28' Os1 127.0(6)
C30' C29' C28' 108.0
C30' C29' C34' 134.4(6)
C28' C29' C34' 117.5(6)
C30' C29' Os1 69.50(10)
C28' C29' Os1 71.9(2)
C34' C29' Os1 126.6(6)
C29' C30' C31' 108.0
C29' C30' C35' 120.2(7)
C31' C30' C35' 130.7(7)
C29' C30' Os1 74.40(9)
C31' C30' Os1 69.7(3)
C35' C30' Os1 130.8(8)
C27' C31' C30' 108.0
C27' C31' C36' 126.0(5)
C30' C31' C36' 125.4(4)
C27' C31' Os1 72.81(10)
C30' C31' Os1 73.3(3)
C36' C31' Os1 126.3(5)
C27' C32' H32D 109.6
C27' C32' H32E 109.5
H32D C32' H32E 109.7
C27' C32' H32F 109.4
H32D C32' H32F 109.5
H32E C32' H32F 109.2
C28' C33' H33D 109.5
C28' C33' H33E 109.5
H33D C33' H33E 109.5
C28' C33' H33F 109.5
H33D C33' H33F 109.5
H33E C33' H33F 109.5
C29' C34' H34D 109.5
C29' C34' H34E 109.5
H34D C34' H34E 109.5
C29' C34' H34F 109.5
H34D C34' H34F 109.5
H34E C34' H34F 109.5
C30' C35' H35D 109.5
C30' C35' H35E 109.5
H35D C35' H35E 109.5
C30' C35' H35F 109.5
H35D C35' H35F 109.5
H35E C35' H35F 109.5
C31' C36' H36D 109.5
C31' C36' H36E 109.5
H36D C36' H36E 109.5
C31' C36' H36F 109.5
H36D C36' H36F 109.5
H36E C36' H36F 109.5

loop_
_geom_bond_atom_site_label_1
_geom_bond_atom_site_label_2
_geom_bond_distance
Os1 C31' 2.210(4)
Os1 P2 2.2303(9)
Os1 C28 2.231(2)
Os1 C29 2.234(3)
Os1 C27 2.234(2)
Os1 P1 2.2356(9)
Os1 C30 2.239(3)
Os1 C31 2.239(3)
Os1 C27' 2.246(5)
Os1 C30' 2.258(5)
Os1 C28' 2.315(4)
Os1 C29' 2.321(5)
Os1 H1M 1.5634
P1 C9 1.831(3)
P1 C3 1.845(3)
P1 C1 1.858(3)
P2 C15 1.829(3)
P2 C2 1.834(3)
P2 C21 1.837(3)
C1 C2 1.534(5)
C1 H1A 0.9900
C1 H1B 0.9900
C2 H2A 0.9900
C2 H2B 0.9900
C3 C4 1.376(5)
C3 C8 1.395(5)
C4 C5 1.392(6)
C4 H4A 0.9500
C5 C6 1.370(8)
C5 H5A 0.9500
C6 C7 1.380(7)
C6 H6A 0.9500
C7 C8 1.387(5)
C7 H7A 0.9500
C8 H8A 0.9500
C9 C14 1.399(5)
C9 C10 1.401(5)
C10 C11 1.378(5)
C10 H10A 0.9500
C11 C12 1.375(6)
C11 H11A 0.9500
C12 C13 1.384(6)
C12 H12A 0.9500
C13 C14 1.378(5)
C13 H13A 0.9500
C14 H14A 0.9500
C15 C16 1.382(5)
C15 C20 1.395(5)
C16 C17 1.392(5)
C16 H16A 0.9500
C17 C18 1.370(6)
C17 H17A 0.9500
C18 C19 1.380(6)
C18 H18A 0.9500
C19 C20 1.381(5)
C19 H19A 0.9500
C20 H20A 0.9500
C21 C22 1.378(5)
C21 C26 1.400(4)
C22 C23 1.386(5)
C22 H22A 0.9500
C23 C24 1.389(6)
C23 H23A 0.9500
C24 C25 1.376(6)
C24 H24A 0.9500
C25 C26 1.387(4)
C25 H25A 0.9500
C26 H26A 0.9500
C27 C31 1.4200
C27 C28 1.4200
C27 C32 1.5139
C28 C29 1.4200
C28 C33 1.518(9)
C29 C30 1.4200
C29 C34 1.476(9)
C30 C31 1.4200
C30 C35 1.519(8)
C31 C36 1.501(5)
C32 H32A 0.9800
C32 H32B 0.9800
C32 H32C 0.9800
C33 H33A 0.9800
C33 H33B 0.9800
C33 H33C 0.9800
C34 H34A 0.9800
C34 H34B 0.9800
C34 H34C 0.9800
C35 H35A 0.9800
C35 H35B 0.9800
C35 H35C 0.9800
C36 H36A 0.9800
C36 H36B 0.9800
C36 H36C 0.9800
C27' C28' 1.4200(11)
C27' C31' 1.4200
C27' C32' 1.4373
C28' C29' 1.4200(15)
C28' C33' 1.501(13)
C29' C30' 1.4200
C29' C34' 1.528(14)
C30' C31' 1.4200
C30' C35' 1.536(18)
C31' C36' 1.546(12)
C32' H32D 0.9773
C32' H32E 0.9805
C32' H32F 0.9825
C33' H33D 0.9800
C33' H33E 0.9800
C33' H33F 0.9800
C34' H34D 0.9800
C34' H34E 0.9800
C34' H34F 0.9800
C35' H35D 0.9800
C35' H35E 0.9800
C35' H35F 0.9800
C36' H36D 0.9800
C36' H36E 0.9800
C36' H36F 0.9800
